data_7060856
loop_
_publ_author_name
'Sosa-Gil, Concepci\'on'
'Babiano, Reyes'
'Cintas, Pedro'
'Light, Mark E.'
'Palacios, Juan C.'

_publ_section_title
;
 On the anomeric preference of the isothiocyanato group
;
_journal_issue 31
_journal_name_full 'New Journal of Chemistry'
_journal_page_first 14111
_journal_page_last 14125
_journal_paper_doi 10.1039/D1NJ00852H
_journal_volume 45
_journal_year 2021
_chemical_absolute_configuration ad
_chemical_formula_moiety 'C12 H15 N O7 S'
_chemical_formula_sum 'C12 H15 N O7 S'
_chemical_formula_weight 317.31
_space_group_crystal_system triclinic
_space_group_IT_number 1
_space_group_name_Hall 'P 1'
_space_group_name_H-M_alt 'P 1'
_atom_sites_solution_hydrogens geom
_atom_sites_solution_primary direct
_audit_creation_date 2021-03-29
_audit_creation_method
;
Olex2 1.3
(compiled 2020.11.12 svn.r5f609507 for OlexSys, GUI svn.r6272)
;
_audit_update_record
;
2021-03-29 deposited with the CCDC.	2021-06-28 downloaded from the CCDC.
;
_cell_angle_alpha 92.663(7)
_cell_angle_beta 99.327(7)
_cell_angle_gamma 90.796(6)
_cell_formula_units_Z 2
_cell_length_a 7.6274(4)
_cell_length_b 9.1304(5)
_cell_length_c 10.6185(7)
_cell_measurement_reflns_used 11964
_cell_measurement_temperature 100(2)
_cell_measurement_theta_max 27.5
_cell_measurement_theta_min 3.0
_cell_volume 728.75(7)
_computing_cell_refinement 'CrystalClear-SM Expert 3.1 b27 (Rigaku, 2013)'
_computing_data_collection 'CrystalClear-SM Expert 3.1 b27 (Rigaku, 2013)'
_computing_data_reduction 'CrystalClear-SM Expert 3.1 b27 (Rigaku, 2013)'
_computing_molecular_graphics 'Olex2 1.3 (Dolomanov et al., 2009)'
_computing_publication_material 'Olex2 1.3 (Dolomanov et al., 2009)'
_computing_structure_refinement 'SHELXL 2018/3 (Sheldrick, 2015)'
_computing_structure_solution 'SHELXS  (Sheldrick, 2008)'
_diffrn_ambient_temperature 100(2)
_diffrn_detector 'CCD area detector'
_diffrn_detector_area_resol_mean 28.5714
_diffrn_detector_type 'Rigaku HG Saturn724+ (2x2 bin mode)'
_diffrn_measured_fraction_theta_full 0.998
_diffrn_measured_fraction_theta_max 0.998
_diffrn_measurement_device 'four-circle \k diffractometer'
_diffrn_measurement_device_type 'Rigaku AFC12 FRE-HF'
_diffrn_measurement_method 'profile data from \w-scans'
_diffrn_measurement_specimen_support 'MiTeGen MicroMesh'
_diffrn_orient_matrix_type XPlain
_diffrn_orient_matrix_UB_11 -0.055744
_diffrn_orient_matrix_UB_12 0.016399
_diffrn_orient_matrix_UB_13 -0.090009
_diffrn_orient_matrix_UB_21 -0.063787
_diffrn_orient_matrix_UB_22 -0.097026
_diffrn_orient_matrix_UB_23 -0.004710
_diffrn_orient_matrix_UB_31 -0.102395
_diffrn_orient_matrix_UB_32 0.048421
_diffrn_orient_matrix_UB_33 0.031732
_diffrn_radiation_collimation 0.3
_diffrn_radiation_monochromator 'Confocal mirrors, HF Varimax'
_diffrn_radiation_probe x-ray
_diffrn_radiation_type 'Mo K\a'
_diffrn_radiation_wavelength 0.71075
_diffrn_radiation_xray_symbol K-L~3~
_diffrn_reflns_av_R_equivalents 0.0462
_diffrn_reflns_av_unetI/netI 0.0554
_diffrn_reflns_Laue_measured_fraction_full 0.998
_diffrn_reflns_Laue_measured_fraction_max 0.998
_diffrn_reflns_limit_h_max 9
_diffrn_reflns_limit_h_min -9
_diffrn_reflns_limit_k_max 10
_diffrn_reflns_limit_k_min -11
_diffrn_reflns_limit_l_max 13
_diffrn_reflns_limit_l_min -13
_diffrn_reflns_number 12109
_diffrn_reflns_point_group_measured_fraction_full 0.781
_diffrn_reflns_point_group_measured_fraction_max 0.754
_diffrn_reflns_theta_full 25.242
_diffrn_reflns_theta_max 27.485
_diffrn_reflns_theta_min 3.035
_diffrn_source 'Rotating-anode X-ray tube'
_diffrn_source_current 55.0
_diffrn_source_power 2.475
_diffrn_source_target Mo
_diffrn_source_type 'Rigaku FR-E+ SuperBright'
_diffrn_source_voltage 45.0
_exptl_absorpt_coefficient_mu 0.254
_exptl_absorpt_correction_T_max 1.000
_exptl_absorpt_correction_T_min 0.647
_exptl_absorpt_correction_type multi-scan
_exptl_absorpt_process_details
;
CrystalClear-SM Expert 3.1 b27 (Rigaku, 2013)
;
_exptl_crystal_colour colourless
_exptl_crystal_colour_primary colourless
_exptl_crystal_density_diffrn 1.446
_exptl_crystal_description Chunk
_exptl_crystal_F_000 332
_exptl_crystal_size_max 0.23
_exptl_crystal_size_mid 0.08
_exptl_crystal_size_min 0.05
_refine_diff_density_max 0.255
_refine_diff_density_min -0.320
_refine_diff_density_rms 0.045
_refine_ls_abs_structure_details
;
 Flack x determined using 1554 quotients [(I+)-(I-)]/[(I+)+(I-)]
 (Parsons, Flack and Wagner, Acta Cryst. B69 (2013) 249-259).
;
_refine_ls_abs_structure_Flack 0.03(5)
_refine_ls_extinction_method none
_refine_ls_goodness_of_fit_ref 1.046
_refine_ls_hydrogen_treatment constr
_refine_ls_matrix_type full
_refine_ls_number_parameters 385
_refine_ls_number_reflns 5042
_refine_ls_number_restraints 3
_refine_ls_restrained_S_all 1.046
_refine_ls_R_factor_all 0.0368
_refine_ls_R_factor_gt 0.0349
_refine_ls_shift/su_max 0.001
_refine_ls_shift/su_mean 0.000
_refine_ls_structure_factor_coef Fsqd
_refine_ls_weighting_details 'w=1/[\s^2^(Fo^2^)+(0.0400P)^2^+0.1390P] where P=(Fo^2^+2Fc^2^)/3'
_refine_ls_weighting_scheme calc
_refine_ls_wR_factor_gt 0.0886
_refine_ls_wR_factor_ref 0.0905
_reflns_Friedel_coverage 0.510
_reflns_Friedel_fraction_full 0.564
_reflns_Friedel_fraction_max 0.510
_reflns_number_gt 4803
_reflns_number_total 5042
_reflns_threshold_expression 'I > 2\s(I)'
_cod_data_source_file d1nj00852h2.cif
_cod_data_source_block 2013acc0123
_cod_depositor_comments 'Adding full bibliography for 7060855--7060856.cif.'
_cod_database_code 7060856
_shelx_shelxl_version_number 2018/3
_shelx_space_group_comment
;
The symmetry employed for this shelxl refinement is uniquely defined
by the following loop, which should always be used as a source of
symmetry information in preference to the above space-group names.
They are only intended as comments.
;
_diffrn_measurement_device_type2 'Rigaku AFC12 (Right)'
_olex2_refinement_description
;
1. Fixed Uiso
 At 1.2 times of:
  All C(H) groups, All C(H,H) groups
 At 1.5 times of:
  All C(H,H,H) groups
2.a Ternary CH refined with riding coordinates:
 C2A(H2A), C3A(H3A), C4A(H4A), C5A(H5A), C2B(H2B), C3B(H3B), C4B(H4B), C5B(H5B)
2.b Secondary CH2 refined with riding coordinates:
 C1A(H1AA,H1AB), C1B(H1BA,H1BB)
2.c Idealised Me refined as rotating group:
 C7A(H7AA,H7AB,H7AC), C9A(H9AA,H9AB,H9AC), C11A(H11A,H11B,H11C), C7B(H7BA,H7BB,
 H7BC), C9B(H9BA,H9BB,H9BC), C11B(H11D,H11E,H11F)
;
_olex2_diffrn_ambient_temperature_device 'Oxford Cryosystems'
_olex2_exptl_crystal_mounting_method 'The crystal was mounted on a MITIGEN holder in perfluoroether oil'
_olex2_submission_special_instructions 'No special instructions were received'

loop_
_space_group_symop_operation_xyz
'x, y, z'

loop_
_atom_site_label
_atom_site_type_symbol
_atom_site_fract_x
_atom_site_fract_y
_atom_site_fract_z
_atom_site_U_iso_or_equiv
_atom_site_adp_type
_atom_site_occupancy
_atom_site_site_symmetry_order
_atom_site_calc_flag
_atom_site_refinement_flags_posn
_atom_site_refinement_flags_adp
_atom_site_refinement_flags_occupancy
_atom_site_disorder_assembly
_atom_site_disorder_group
S1A S 1.12541(10) 0.49649(9) 1.10616(7) 0.03297(18) Uani 1 1 d . . . . .
O1A O 0.9931(2) 0.4979(2) 0.67634(18) 0.0225(4) Uani 1 1 d . . . . .
O2A O 0.7499(3) 0.5307(2) 0.35170(18) 0.0270(4) Uani 1 1 d . . . . .
O3A O 0.8262(3) 0.7529(3) 0.2901(2) 0.0398(6) Uani 1 1 d . . . . .
O4A O 0.3170(3) 0.5363(3) 0.4178(2) 0.0394(6) Uani 1 1 d . . . . .
O5A O 0.5376(3) 0.6956(2) 0.50253(18) 0.0234(4) Uani 1 1 d . . . . .
O6A O 0.5705(3) 0.8494(2) 0.7898(2) 0.0330(5) Uani 1 1 d . . . . .
O7A O 0.5641(2) 0.6032(2) 0.75907(18) 0.0220(4) Uani 1 1 d . . . . .
N1A N 0.9126(3) 0.5305(3) 0.8743(2) 0.0292(5) Uani 1 1 d . . . . .
C1A C 0.9387(4) 0.4614(3) 0.5423(3) 0.0236(6) Uani 1 1 d . . . . .
H1AA H 0.880399 0.363035 0.530709 0.028 Uiso 1 1 calc R U . . .
H1AB H 1.044204 0.458667 0.498909 0.028 Uiso 1 1 calc R U . . .
C2A C 0.8108(4) 0.5740(3) 0.4833(2) 0.0216(5) Uani 1 1 d . . . . .
H2A H 0.870783 0.672850 0.490237 0.026 Uiso 1 1 calc R U . . .
C3A C 0.6500(4) 0.5787(3) 0.5508(2) 0.0204(5) Uani 1 1 d . . . . .
H3A H 0.583064 0.482803 0.536685 0.024 Uiso 1 1 calc R U . . .
C4A C 0.7135(3) 0.6113(3) 0.6926(2) 0.0195(5) Uani 1 1 d . . . . .
H4A H 0.770831 0.711109 0.707050 0.023 Uiso 1 1 calc R U . . .
C5A C 0.8464(4) 0.4950(3) 0.7431(2) 0.0220(6) Uani 1 1 d . . . . .
H5A H 0.787850 0.395553 0.732754 0.026 Uiso 1 1 calc R U . . .
C6A C 0.7553(4) 0.6358(4) 0.2646(3) 0.0309(7) Uani 1 1 d . . . . .
C7A C 0.6585(5) 0.5815(5) 0.1360(3) 0.0462(10) Uani 1 1 d . . . . .
H7AA H 0.695068 0.481546 0.116914 0.069 Uiso 1 1 calc R U . . .
H7AB H 0.687007 0.645945 0.070515 0.069 Uiso 1 1 calc R U . . .
H7AC H 0.530146 0.581628 0.136672 0.069 Uiso 1 1 calc R U . . .
C8A C 0.3756(4) 0.6598(3) 0.4340(3) 0.0265(6) Uani 1 1 d . . . . .
C9A C 0.2852(4) 0.7939(4) 0.3843(3) 0.0347(7) Uani 1 1 d . . . . .
H9AA H 0.291817 0.869345 0.453768 0.052 Uiso 1 1 calc R U . . .
H9AB H 0.160415 0.769999 0.350221 0.052 Uiso 1 1 calc R U . . .
H9AC H 0.344061 0.830747 0.316216 0.052 Uiso 1 1 calc R U . . .
C10A C 0.5015(4) 0.7326(3) 0.8014(2) 0.0230(5) Uani 1 1 d . . . . .
C11A C 0.3395(4) 0.7081(3) 0.8599(3) 0.0280(6) Uani 1 1 d . . . . .
H11A H 0.234180 0.706439 0.793272 0.042 Uiso 1 1 calc R U . . .
H11B H 0.330184 0.787534 0.923610 0.042 Uiso 1 1 calc R U . . .
H11C H 0.347483 0.614140 0.901276 0.042 Uiso 1 1 calc R U . . .
C12A C 1.0077(4) 0.5093(3) 0.9717(3) 0.0248(6) Uani 1 1 d . . . . .
S1B S 0.06585(10) 0.15795(9) 0.31339(7) 0.0362(2) Uani 1 1 d . . . . .
O1B O 0.4976(2) 0.2381(2) 0.72455(17) 0.0230(4) Uani 1 1 d . . . . .
O2B O 0.4541(3) 0.2135(2) 1.05885(17) 0.0239(4) Uani 1 1 d . . . . .
O3B O 0.4972(3) -0.0146(3) 1.1280(2) 0.0386(5) Uani 1 1 d . . . . .
O4B O -0.0810(3) 0.1658(2) 0.9590(2) 0.0381(5) Uani 1 1 d . . . . .
O5B O 0.1536(2) 0.0310(2) 0.92792(17) 0.0224(4) Uani 1 1 d . . . . .
O6B O 0.0199(3) -0.1213(2) 0.6380(2) 0.0370(5) Uani 1 1 d . . . . .
O7B O 0.0319(2) 0.1242(2) 0.67113(17) 0.0220(4) Uani 1 1 d . . . . .
N1B N 0.3066(3) 0.2055(3) 0.5353(2) 0.0249(5) Uani 1 1 d . . . . .
C1B C 0.5197(4) 0.2751(3) 0.8592(2) 0.0232(6) Uani 1 1 d . . . . .
H1BA H 0.467806 0.372059 0.873465 0.028 Uiso 1 1 calc R U . . .
H1BB H 0.648000 0.281733 0.894806 0.028 Uiso 1 1 calc R U . . .
C2B C 0.4301(4) 0.1607(3) 0.9273(2) 0.0218(5) Uani 1 1 d . . . . .
H2B H 0.486748 0.063388 0.919142 0.026 Uiso 1 1 calc R U . . .
C3B C 0.2333(4) 0.1501(3) 0.8727(2) 0.0209(5) Uani 1 1 d . . . . .
H3B H 0.174311 0.244006 0.891048 0.025 Uiso 1 1 calc R U . . .
C4B C 0.2161(4) 0.1188(3) 0.7289(2) 0.0209(5) Uani 1 1 d . . . . .
H4B H 0.264624 0.020312 0.710588 0.025 Uiso 1 1 calc R U . . .
C5B C 0.3156(4) 0.2378(3) 0.6704(2) 0.0222(6) Uani 1 1 d . . . . .
H5B H 0.264207 0.335939 0.685745 0.027 Uiso 1 1 calc R U . . .
C6B C 0.4944(4) 0.1153(4) 1.1506(3) 0.0285(6) Uani 1 1 d . . . . .
C7B C 0.5367(4) 0.1948(4) 1.2787(3) 0.0385(8) Uani 1 1 d . . . . .
H7BA H 0.658279 0.235283 1.290433 0.058 Uiso 1 1 calc R U . . .
H7BB H 0.526443 0.126441 1.345714 0.058 Uiso 1 1 calc R U . . .
H7BC H 0.453268 0.274640 1.283671 0.058 Uiso 1 1 calc R U . . .
C8B C -0.0034(4) 0.0525(3) 0.9689(3) 0.0249(6) Uani 1 1 d . . . . .
C9B C -0.0625(4) -0.0825(3) 1.0254(3) 0.0303(7) Uani 1 1 d . . . . .
H9BA H -0.093020 -0.159843 0.957968 0.046 Uiso 1 1 calc R U . . .
H9BB H -0.167008 -0.060955 1.065357 0.046 Uiso 1 1 calc R U . . .
H9BC H 0.033685 -0.115282 1.089965 0.046 Uiso 1 1 calc R U . . .
C10B C -0.0519(4) -0.0056(3) 0.6267(3) 0.0248(6) Uani 1 1 d . . . . .
C11B C -0.2379(4) 0.0182(3) 0.5642(3) 0.0293(6) Uani 1 1 d . . . . .
H11D H -0.320537 -0.021719 0.616206 0.044 Uiso 1 1 calc R U . . .
H11E H -0.258557 -0.031652 0.479168 0.044 Uiso 1 1 calc R U . . .
H11F H -0.256940 0.123447 0.556064 0.044 Uiso 1 1 calc R U . . .
C12B C 0.1956(4) 0.1857(3) 0.4430(3) 0.0262(6) Uani 1 1 d . . . . .

loop_
_atom_site_aniso_label
_atom_site_aniso_U_11
_atom_site_aniso_U_22
_atom_site_aniso_U_33
_atom_site_aniso_U_23
_atom_site_aniso_U_13
_atom_site_aniso_U_12
S1A 0.0322(4) 0.0397(4) 0.0238(3) 0.0021(3) -0.0054(3) 0.0032(3)
O1A 0.0177(9) 0.0295(10) 0.0199(9) 0.0009(8) 0.0019(7) 0.0016(8)
O2A 0.0288(11) 0.0339(11) 0.0175(9) -0.0015(8) 0.0023(8) -0.0023(9)
O3A 0.0401(13) 0.0463(14) 0.0315(12) 0.0144(10) -0.0014(10) -0.0081(11)
O4A 0.0291(12) 0.0330(12) 0.0500(14) 0.0040(10) -0.0112(10) -0.0073(9)
O5A 0.0209(9) 0.0231(10) 0.0244(9) 0.0029(8) -0.0024(7) 0.0001(7)
O6A 0.0379(12) 0.0249(11) 0.0388(12) -0.0039(9) 0.0161(10) -0.0027(9)
O7A 0.0223(9) 0.0205(9) 0.0244(9) 0.0004(7) 0.0076(7) 0.0028(7)
N1A 0.0303(14) 0.0362(14) 0.0199(12) 0.0022(10) 0.0000(10) 0.0064(11)
C1A 0.0241(14) 0.0278(14) 0.0182(12) -0.0033(10) 0.0029(10) 0.0003(11)
C2A 0.0234(13) 0.0243(14) 0.0160(12) -0.0010(10) 0.0011(10) -0.0015(10)
C3A 0.0205(13) 0.0198(13) 0.0197(12) 0.0007(10) -0.0001(10) 0.0013(10)
C4A 0.0182(12) 0.0214(13) 0.0191(11) 0.0013(9) 0.0037(9) 0.0002(10)
C5A 0.0217(13) 0.0268(14) 0.0170(12) 0.0018(10) 0.0018(10) 0.0005(11)
C6A 0.0217(15) 0.051(2) 0.0198(13) 0.0070(13) 0.0020(11) -0.0010(13)
C7A 0.0285(17) 0.088(3) 0.0203(15) 0.0057(16) -0.0004(13) -0.0121(18)
C8A 0.0215(14) 0.0340(16) 0.0230(13) 0.0019(12) 0.0008(11) -0.0023(12)
C9A 0.0279(16) 0.0371(18) 0.0358(16) 0.0036(13) -0.0056(13) 0.0018(13)
C10A 0.0231(13) 0.0251(14) 0.0198(12) 0.0005(10) 0.0008(10) 0.0041(11)
C11A 0.0247(14) 0.0301(15) 0.0310(14) 0.0042(12) 0.0084(12) 0.0053(11)
C12A 0.0242(14) 0.0279(14) 0.0228(13) 0.0014(11) 0.0055(11) 0.0018(11)
S1B 0.0341(4) 0.0484(5) 0.0227(3) -0.0055(3) -0.0035(3) 0.0057(3)
O1B 0.0193(9) 0.0309(11) 0.0183(9) 0.0022(8) 0.0009(7) -0.0007(8)
O2B 0.0256(10) 0.0274(10) 0.0171(9) 0.0008(8) -0.0012(7) 0.0011(8)
O3B 0.0471(14) 0.0368(14) 0.0325(12) 0.0127(10) 0.0042(10) 0.0097(10)
O4B 0.0262(12) 0.0327(12) 0.0574(15) 0.0042(11) 0.0121(10) 0.0050(9)
O5B 0.0225(10) 0.0244(10) 0.0210(9) 0.0038(7) 0.0048(7) 0.0011(7)
O6B 0.0337(12) 0.0247(11) 0.0477(13) 0.0014(10) -0.0082(10) 0.0008(9)
O7B 0.0203(9) 0.0235(10) 0.0203(9) 0.0011(7) -0.0020(7) -0.0009(7)
N1B 0.0255(12) 0.0307(13) 0.0180(11) 0.0037(9) 0.0016(9) 0.0007(10)
C1B 0.0243(14) 0.0263(14) 0.0179(12) 0.0016(11) -0.0001(10) -0.0002(11)
C2B 0.0214(13) 0.0263(14) 0.0170(12) 0.0020(10) 0.0009(10) 0.0016(11)
C3B 0.0230(14) 0.0204(13) 0.0191(12) 0.0022(10) 0.0021(10) 0.0018(10)
C4B 0.0190(13) 0.0243(14) 0.0185(12) 0.0035(10) -0.0008(10) 0.0017(10)
C5B 0.0213(13) 0.0273(14) 0.0173(12) 0.0022(10) 0.0011(10) 0.0005(11)
C6B 0.0223(14) 0.0409(18) 0.0224(13) 0.0065(12) 0.0020(11) 0.0019(12)
C7B 0.0334(17) 0.061(2) 0.0192(13) 0.0040(14) -0.0010(12) -0.0050(15)
C8B 0.0201(13) 0.0321(16) 0.0212(12) -0.0017(11) 0.0000(10) -0.0002(11)
C9B 0.0290(15) 0.0329(16) 0.0301(15) 0.0012(12) 0.0080(12) -0.0033(12)
C10B 0.0257(14) 0.0257(15) 0.0221(13) 0.0024(11) 0.0007(11) -0.0014(11)
C11B 0.0236(14) 0.0323(16) 0.0301(15) 0.0033(12) -0.0014(11) -0.0042(12)
C12B 0.0295(16) 0.0250(14) 0.0254(14) 0.0007(11) 0.0083(12) 0.0038(11)

loop_
_atom_type_symbol
_atom_type_description
_atom_type_scat_dispersion_real
_atom_type_scat_dispersion_imag
_atom_type_scat_source
C C 0.0033 0.0016 'International Tables Vol C Tables 4.2.6.8 and 6.1.1.4'
H H 0.0000 0.0000 'International Tables Vol C Tables 4.2.6.8 and 6.1.1.4'
N N 0.0061 0.0033 'International Tables Vol C Tables 4.2.6.8 and 6.1.1.4'
O O 0.0106 0.0060 'International Tables Vol C Tables 4.2.6.8 and 6.1.1.4'
S S 0.1246 0.1234 'International Tables Vol C Tables 4.2.6.8 and 6.1.1.4'

loop_
_geom_angle_atom_site_label_1
_geom_angle_atom_site_label_2
_geom_angle_atom_site_label_3
_geom_angle
_geom_angle_site_symmetry_1
_geom_angle_site_symmetry_3
_geom_angle_publ_flag
C5A O1A C1A 111.35(19) . . ?
C6A O2A C2A 116.8(2) . . ?
C8A O5A C3A 118.2(2) . . ?
C10A O7A C4A 117.1(2) . . ?
C12A N1A C5A 151.8(3) . . ?
O1A C1A H1AA 109.7 . . ?
O1A C1A H1AB 109.7 . . ?
O1A C1A C2A 110.0(2) . . ?
H1AA C1A H1AB 108.2 . . ?
C2A C1A H1AA 109.7 . . ?
C2A C1A H1AB 109.7 . . ?
O2A C2A C1A 109.1(2) . . ?
O2A C2A H2A 110.2 . . ?
O2A C2A C3A 107.7(2) . . ?
C1A C2A H2A 110.2 . . ?
C1A C2A C3A 109.4(2) . . ?
C3A C2A H2A 110.2 . . ?
O5A C3A C2A 109.0(2) . . ?
O5A C3A H3A 110.3 . . ?
O5A C3A C4A 108.4(2) . . ?
C2A C3A H3A 110.3 . . ?
C2A C3A C4A 108.6(2) . . ?
C4A C3A H3A 110.3 . . ?
O7A C4A C3A 109.0(2) . . ?
O7A C4A H4A 110.1 . . ?
O7A C4A C5A 108.4(2) . . ?
C3A C4A H4A 110.1 . . ?
C3A C4A C5A 109.1(2) . . ?
C5A C4A H4A 110.1 . . ?
O1A C5A N1A 107.5(2) . . ?
O1A C5A C4A 109.5(2) . . ?
O1A C5A H5A 110.3 . . ?
N1A C5A C4A 108.9(2) . . ?
N1A C5A H5A 110.3 . . ?
C4A C5A H5A 110.3 . . ?
O2A C6A C7A 110.1(3) . . ?
O3A C6A O2A 123.6(3) . . ?
O3A C6A C7A 126.3(3) . . ?
C6A C7A H7AA 109.5 . . ?
C6A C7A H7AB 109.5 . . ?
C6A C7A H7AC 109.5 . . ?
H7AA C7A H7AB 109.5 . . ?
H7AA C7A H7AC 109.5 . . ?
H7AB C7A H7AC 109.5 . . ?
O4A C8A O5A 123.4(3) . . ?
O4A C8A C9A 126.4(3) . . ?
O5A C8A C9A 110.3(2) . . ?
C8A C9A H9AA 109.5 . . ?
C8A C9A H9AB 109.5 . . ?
C8A C9A H9AC 109.5 . . ?
H9AA C9A H9AB 109.5 . . ?
H9AA C9A H9AC 109.5 . . ?
H9AB C9A H9AC 109.5 . . ?
O6A C10A O7A 122.8(3) . . ?
O6A C10A C11A 126.1(3) . . ?
O7A C10A C11A 111.1(2) . . ?
C10A C11A H11A 109.5 . . ?
C10A C11A H11B 109.5 . . ?
C10A C11A H11C 109.5 . . ?
H11A C11A H11B 109.5 . . ?
H11A C11A H11C 109.5 . . ?
H11B C11A H11C 109.5 . . ?
N1A C12A S1A 174.0(3) . . ?
C5B O1B C1B 110.3(2) . . ?
C6B O2B C2B 118.3(2) . . ?
C8B O5B C3B 118.6(2) . . ?
C10B O7B C4B 117.3(2) . . ?
C12B N1B C5B 138.2(3) . . ?
O1B C1B H1BA 109.5 . . ?
O1B C1B H1BB 109.5 . . ?
O1B C1B C2B 110.7(2) . . ?
H1BA C1B H1BB 108.1 . . ?
C2B C1B H1BA 109.5 . . ?
C2B C1B H1BB 109.5 . . ?
O2B C2B C1B 105.3(2) . . ?
O2B C2B H2B 110.6 . . ?
O2B C2B C3B 110.0(2) . . ?
C1B C2B H2B 110.6 . . ?
C1B C2B C3B 109.6(2) . . ?
C3B C2B H2B 110.6 . . ?
O5B C3B C2B 109.1(2) . . ?
O5B C3B H3B 110.2 . . ?
O5B C3B C4B 109.2(2) . . ?
C2B C3B H3B 110.2 . . ?
C2B C3B C4B 107.8(2) . . ?
C4B C3B H3B 110.2 . . ?
O7B C4B C3B 109.6(2) . . ?
O7B C4B H4B 110.1 . . ?
O7B C4B C5B 107.0(2) . . ?
C3B C4B H4B 110.1 . . ?
C3B C4B C5B 109.7(2) . . ?
C5B C4B H4B 110.1 . . ?
O1B C5B N1B 106.5(2) . . ?
O1B C5B C4B 109.5(2) . . ?
O1B C5B H5B 110.3 . . ?
N1B C5B C4B 110.0(2) . . ?
N1B C5B H5B 110.3 . . ?
C4B C5B H5B 110.3 . . ?
O2B C6B C7B 109.5(3) . . ?
O3B C6B O2B 123.3(3) . . ?
O3B C6B C7B 127.1(3) . . ?
C6B C7B H7BA 109.5 . . ?
C6B C7B H7BB 109.5 . . ?
C6B C7B H7BC 109.5 . . ?
H7BA C7B H7BB 109.5 . . ?
H7BA C7B H7BC 109.5 . . ?
H7BB C7B H7BC 109.5 . . ?
O4B C8B O5B 123.1(3) . . ?
O4B C8B C9B 126.3(3) . . ?
O5B C8B C9B 110.5(3) . . ?
C8B C9B H9BA 109.5 . . ?
C8B C9B H9BB 109.5 . . ?
C8B C9B H9BC 109.5 . . ?
H9BA C9B H9BB 109.5 . . ?
H9BA C9B H9BC 109.5 . . ?
H9BB C9B H9BC 109.5 . . ?
O6B C10B O7B 122.6(3) . . ?
O6B C10B C11B 126.2(3) . . ?
O7B C10B C11B 111.1(2) . . ?
C10B C11B H11D 109.5 . . ?
C10B C11B H11E 109.5 . . ?
C10B C11B H11F 109.5 . . ?
H11D C11B H11E 109.5 . . ?
H11D C11B H11F 109.5 . . ?
H11E C11B H11F 109.5 . . ?
N1B C12B S1B 174.0(3) . . ?

loop_
_geom_bond_atom_site_label_1
_geom_bond_atom_site_label_2
_geom_bond_distance
_geom_bond_site_symmetry_2
_geom_bond_publ_flag
S1A C12A 1.568(3) . ?
O1A C1A 1.439(3) . ?
O1A C5A 1.419(3) . ?
O2A C2A 1.435(3) . ?
O2A C6A 1.368(4) . ?
O3A C6A 1.191(4) . ?
O4A C8A 1.202(4) . ?
O5A C3A 1.439(3) . ?
O5A C8A 1.356(3) . ?
O6A C10A 1.203(3) . ?
O7A C4A 1.437(3) . ?
O7A C10A 1.365(3) . ?
N1A C5A 1.423(3) . ?
N1A C12A 1.189(4) . ?
C1A H1AA 0.9900 . ?
C1A H1AB 0.9900 . ?
C1A C2A 1.513(4) . ?
C2A H2A 1.0000 . ?
C2A C3A 1.518(4) . ?
C3A H3A 1.0000 . ?
C3A C4A 1.519(3) . ?
C4A H4A 1.0000 . ?
C4A C5A 1.533(4) . ?
C5A H5A 1.0000 . ?
C6A C7A 1.502(4) . ?
C7A H7AA 0.9800 . ?
C7A H7AB 0.9800 . ?
C7A H7AC 0.9800 . ?
C8A C9A 1.490(4) . ?
C9A H9AA 0.9800 . ?
C9A H9AB 0.9800 . ?
C9A H9AC 0.9800 . ?
C10A C11A 1.489(4) . ?
C11A H11A 0.9800 . ?
C11A H11B 0.9800 . ?
C11A H11C 0.9800 . ?
S1B C12B 1.567(3) . ?
O1B C1B 1.436(3) . ?
O1B C5B 1.413(3) . ?
O2B C2B 1.438(3) . ?
O2B C6B 1.357(4) . ?
O3B C6B 1.200(4) . ?
O4B C8B 1.200(4) . ?
O5B C3B 1.432(3) . ?
O5B C8B 1.353(3) . ?
O6B C10B 1.199(4) . ?
O7B C4B 1.441(3) . ?
O7B C10B 1.366(3) . ?
N1B C5B 1.441(3) . ?
N1B C12B 1.192(4) . ?
C1B H1BA 0.9900 . ?
C1B H1BB 0.9900 . ?
C1B C2B 1.514(4) . ?
C2B H2B 1.0000 . ?
C2B C3B 1.519(4) . ?
C3B H3B 1.0000 . ?
C3B C4B 1.525(3) . ?
C4B H4B 1.0000 . ?
C4B C5B 1.528(4) . ?
C5B H5B 1.0000 . ?
C6B C7B 1.496(4) . ?
C7B H7BA 0.9800 . ?
C7B H7BB 0.9800 . ?
C7B H7BC 0.9800 . ?
C8B C9B 1.490(4) . ?
C9B H9BA 0.9800 . ?
C9B H9BB 0.9800 . ?
C9B H9BC 0.9800 . ?
C10B C11B 1.489(4) . ?
C11B H11D 0.9800 . ?
C11B H11E 0.9800 . ?
C11B H11F 0.9800 . ?

loop_
_geom_torsion_atom_site_label_1
_geom_torsion_atom_site_label_2
_geom_torsion_atom_site_label_3
_geom_torsion_atom_site_label_4
_geom_torsion
_geom_torsion_site_symmetry_1
_geom_torsion_site_symmetry_2
_geom_torsion_site_symmetry_3
_geom_torsion_site_symmetry_4
_geom_torsion_publ_flag
O1A C1A C2A O2A -176.5(2) . . . . ?
O1A C1A C2A C3A -58.8(3) . . . . ?
O2A C2A C3A O5A -67.0(2) . . . . ?
O2A C2A C3A C4A 175.1(2) . . . . ?
O5A C3A C4A O7A 66.8(3) . . . . ?
O5A C3A C4A C5A -175.0(2) . . . . ?
O7A C4A C5A O1A 178.34(18) . . . . ?
O7A C4A C5A N1A -64.4(3) . . . . ?
C1A O1A C5A N1A 179.3(2) . . . . ?
C1A O1A C5A C4A -62.6(3) . . . . ?
C1A C2A C3A O5A 174.52(19) . . . . ?
C1A C2A C3A C4A 56.6(3) . . . . ?
C2A O2A C6A O3A 9.3(4) . . . . ?
C2A O2A C6A C7A -170.1(3) . . . . ?
C2A C3A C4A O7A -175.0(2) . . . . ?
C2A C3A C4A C5A -56.8(3) . . . . ?
C3A O5A C8A O4A 4.4(4) . . . . ?
C3A O5A C8A C9A -175.7(2) . . . . ?
C3A C4A C5A O1A 59.7(3) . . . . ?
C3A C4A C5A N1A 176.9(2) . . . . ?
C4A O7A C10A O6A -3.1(4) . . . . ?
C4A O7A C10A C11A 175.9(2) . . . . ?
C5A O1A C1A C2A 62.5(3) . . . . ?
C6A O2A C2A C1A -131.7(3) . . . . ?
C6A O2A C2A C3A 109.6(3) . . . . ?
C8A O5A C3A C2A 113.0(2) . . . . ?
C8A O5A C3A C4A -129.0(2) . . . . ?
C10A O7A C4A C3A -105.9(2) . . . . ?
C10A O7A C4A C5A 135.5(2) . . . . ?
C12A N1A C5A O1A -57.4(7) . . . . ?
C12A N1A C5A C4A -175.9(6) . . . . ?
O1B C1B C2B O2B -177.3(2) . . . . ?
O1B C1B C2B C3B -59.0(3) . . . . ?
O2B C2B C3B O5B -70.9(3) . . . . ?
O2B C2B C3B C4B 170.7(2) . . . . ?
O5B C3B C4B O7B 68.0(3) . . . . ?
O5B C3B C4B C5B -174.7(2) . . . . ?
O7B C4B C5B O1B 179.6(2) . . . . ?
O7B C4B C5B N1B -63.7(3) . . . . ?
C1B O1B C5B N1B 177.8(2) . . . . ?
C1B O1B C5B C4B -63.3(3) . . . . ?
C1B C2B C3B O5B 173.8(2) . . . . ?
C1B C2B C3B C4B 55.4(3) . . . . ?
C2B O2B C6B O3B -6.1(4) . . . . ?
C2B O2B C6B C7B 172.7(2) . . . . ?
C2B C3B C4B O7B -173.6(2) . . . . ?
C2B C3B C4B C5B -56.3(3) . . . . ?
C3B O5B C8B O4B 1.5(4) . . . . ?
C3B O5B C8B C9B -178.9(2) . . . . ?
C3B C4B C5B O1B 60.7(3) . . . . ?
C3B C4B C5B N1B 177.4(2) . . . . ?
C4B O7B C10B O6B 2.6(4) . . . . ?
C4B O7B C10B C11B -177.2(2) . . . . ?
C5B O1B C1B C2B 63.1(3) . . . . ?
C6B O2B C2B C1B -139.2(2) . . . . ?
C6B O2B C2B C3B 102.8(3) . . . . ?
C8B O5B C3B C2B 135.1(2) . . . . ?
C8B O5B C3B C4B -107.4(2) . . . . ?
C10B O7B C4B C3B -108.7(3) . . . . ?
C10B O7B C4B C5B 132.3(2) . . . . ?
C12B N1B C5B O1B 176.7(4) . . . . ?
C12B N1B C5B C4B 58.1(5) . . . . ?
